data_7700041
loop_
_publ_author_name
'Gheorghe, Andreea'
'Imaz, Inhar'
'van der Vlugt, Jarl Ivar'
'Maspoch, Daniel'
'Tanase, Stefania'

_publ_section_title
;
 Tuning the supramolecular isomerism of MOF-74 by controlling the
 synthesis conditions
;
_journal_name_full 'Dalton Transactions'
_journal_paper_doi 10.1039/C9DT01572H
_journal_year 2019
_chemical_formula_moiety 'C39 H33 N3 O21 Zn6, C5 H9 N O'
_chemical_formula_sum 'C44 H42 N4 O22 Zn6'
_chemical_formula_weight 1371.16
_space_group_crystal_system monoclinic
_space_group_IT_number 14
_space_group_name_Hall -P2yab
_space_group_name_H-M_alt 'P 1 21/a 1'
_symmetry_space_group_name_Hall '-P 2yab'
_symmetry_space_group_name_H-M 'P 1 21/a 1'
_atom_sites_solution_hydrogens mixed
_audit_creation_method SHELXL-2018/1
_audit_update_record
;
2019-05-08 deposited with the CCDC.    2019-05-20 downloaded from the CCDC.
;
_cell_angle_alpha 90
_cell_angle_beta 113.39(5)
_cell_angle_gamma 90
_cell_formula_units_Z 4
_cell_length_a 14.030(4)
_cell_length_b 23.660(4)
_cell_length_c 15.820(4)
_cell_measurement_reflns_used 1820
_cell_measurement_temperature 100(2)
_cell_measurement_theta_max 30
_cell_measurement_theta_min 1
_cell_volume 4820(3)
_computing_cell_refinement 'xds (kabsch, 2010)'
_computing_data_collection MxCube
_computing_data_reduction 'xds (kabsch, 2010)'
_computing_structure_refinement 'SHELXL-2018/1 (Sheldrick, 2018)'
_computing_structure_solution 'SHELXT2018/1 (Sheldrick, 2018)'
_diffrn_ambient_temperature 100(2)
_diffrn_measured_fraction_theta_full 0.930
_diffrn_measured_fraction_theta_max 0.930
_diffrn_measurement_device_type 'PILATUS DECTRIS'
_diffrn_measurement_method 'profile data from fi/scans'
_diffrn_radiation_type synchrotron
_diffrn_radiation_wavelength 0.72656
_diffrn_reflns_av_R_equivalents 0.0806
_diffrn_reflns_av_unetI/netI 0.0446
_diffrn_reflns_Laue_measured_fraction_full 0.930
_diffrn_reflns_Laue_measured_fraction_max 0.930
_diffrn_reflns_limit_h_max 16
_diffrn_reflns_limit_h_min -16
_diffrn_reflns_limit_k_max 28
_diffrn_reflns_limit_k_min -28
_diffrn_reflns_limit_l_max 17
_diffrn_reflns_limit_l_min -18
_diffrn_reflns_number 54775
_diffrn_reflns_point_group_measured_fraction_full 0.930
_diffrn_reflns_point_group_measured_fraction_max 0.930
_diffrn_reflns_theta_full 25.624
_diffrn_reflns_theta_max 25.624
_diffrn_reflns_theta_min 2.270
_diffrn_source synchrotron
_exptl_absorpt_coefficient_mu 3.212
_exptl_crystal_colour brown
_exptl_crystal_density_diffrn 1.890
_exptl_crystal_description rod
_exptl_crystal_F_000 2460
_exptl_crystal_size_max 0.03
_exptl_crystal_size_mid 0.01
_exptl_crystal_size_min 0.01
_refine_diff_density_max 0.659
_refine_diff_density_min -0.692
_refine_diff_density_rms 0.100
_refine_ls_extinction_method none
_refine_ls_goodness_of_fit_ref 1.020
_refine_ls_hydrogen_treatment mixed
_refine_ls_matrix_type full
_refine_ls_number_parameters 739
_refine_ls_number_reflns 7914
_refine_ls_number_restraints 9
_refine_ls_restrained_S_all 1.076
_refine_ls_R_factor_all 0.0415
_refine_ls_R_factor_gt 0.0362
_refine_ls_shift/su_max 0.001
_refine_ls_shift/su_mean 0.000
_refine_ls_structure_factor_coef Fsqd
_refine_ls_weighting_details 'w=1/[\s^2^(Fo^2^)+(0.0529P)^2^+7.0440P] where P=(Fo^2^+2Fc^2^)/3'
_refine_ls_weighting_scheme calc
_refine_ls_wR_factor_gt 0.0946
_refine_ls_wR_factor_ref 0.0982
_reflns_Friedel_coverage 0.000
_reflns_number_gt 7018
_reflns_number_total 7914
_reflns_threshold_expression 'I > 2\s(I)'
_cod_data_source_file c9dt01572h2.cif
_cod_data_source_block hims74
_cod_database_code 7700041
_shelx_shelxl_version_number 2018/1
_shelx_space_group_comment
;
The symmetry employed for this shelxl refinement is uniquely defined
by the following loop, which should always be used as a source of
symmetry information in preference to the above space-group names.
They are only intended as comments.
;

loop_
_space_group_symop_operation_xyz
'x, y, z'
'-x+1/2, y+1/2, -z'
'-x, -y, -z'
'x-1/2, -y-1/2, z'

loop_
_atom_site_label
_atom_site_type_symbol
_atom_site_fract_x
_atom_site_fract_y
_atom_site_fract_z
_atom_site_U_iso_or_equiv
_atom_site_adp_type
_atom_site_occupancy
_atom_site_site_symmetry_order
_atom_site_calc_flag
_atom_site_refinement_flags_posn
_atom_site_refinement_flags_adp
_atom_site_refinement_flags_occupancy
_atom_site_disorder_assembly
_atom_site_disorder_group
Zn1 Zn 0.01090(3) 0.57431(2) 0.25303(3) 0.01421(11) Uani 1 1 d . . . . .
Zn2 Zn -0.15903(3) 0.29829(2) 0.03569(3) 0.01409(11) Uani 1 1 d . . . . .
Zn3 Zn 0.15340(3) 0.29502(2) 0.46712(3) 0.01409(11) Uani 1 1 d . . . . .
Zn4 Zn -0.32735(3) 0.20873(2) -0.01181(3) 0.01791(11) Uani 1 1 d . . . . .
Zn5 Zn -0.04165(3) 0.44929(2) 0.24550(3) 0.01855(11) Uani 1 1 d . . . . .
O2 O -0.1502(2) 0.37392(10) -0.00843(18) 0.0209(6) Uani 1 1 d . . . . .
O3 O 0.1373(2) 0.37352(10) 0.49022(18) 0.0227(6) Uani 1 1 d . . . . .
O4 O 0.0346(2) 0.51251(9) 0.34088(17) 0.0182(5) Uani 1 1 d . . . . .
O5 O -0.1052(2) 0.61997(10) 0.25010(18) 0.0208(6) Uani 1 1 d . . . . .
O6 O 0.1231(2) 0.62149(10) 0.25159(18) 0.0212(6) Uani 1 1 d . . . . .
O7 O 0.02182(19) 0.26436(11) 0.38475(18) 0.0225(6) Uani 1 1 d . . . . .
O8 O -0.26830(18) 0.27701(10) 0.07695(17) 0.0173(5) Uani 1 1 d . . . . .
O9 O -0.02568(19) 0.26812(11) 0.11811(18) 0.0205(6) Uani 1 1 d . . . . .
O10 O -0.4496(2) 0.21367(12) 0.02287(18) 0.0239(6) Uani 1 1 d . . . . .
O11 O 0.26414(19) 0.27234(11) 0.42906(17) 0.0215(6) Uani 1 1 d . . . . .
O12 O -0.0213(2) 0.51078(10) 0.16558(18) 0.0203(6) Uani 1 1 d . . . . .
O13 O -0.2623(2) 0.74770(11) 0.06695(18) 0.0224(6) Uani 1 1 d . . . . .
O14 O 0.2637(2) 0.75301(11) 0.42408(18) 0.0242(6) Uani 1 1 d . . . . .
O15 O -0.0825(2) 0.39753(10) 0.13790(19) 0.0256(6) Uani 1 1 d . . . . .
O16 O -0.0466(2) 0.28718(12) 0.48445(19) 0.0254(6) Uani 1 1 d . . . . .
O17 O 0.1117(2) 0.67111(12) 0.3651(2) 0.0322(7) Uani 1 1 d . . . . .
O18 O 0.0421(2) 0.39469(10) 0.34440(18) 0.0244(6) Uani 1 1 d . . . . .
O19 O -0.1078(2) 0.66480(11) 0.12753(19) 0.0255(6) Uani 1 1 d . . . . .
O20 O -0.2260(2) 0.15462(12) 0.0791(2) 0.0345(7) Uani 1 1 d . . . . .
O21 O -0.1790(2) 0.46536(14) 0.2530(2) 0.0384(7) Uani 1 1 d . . . . .
C92 C 0.0382(3) 0.54684(14) 0.0555(3) 0.0167(7) Uani 1 1 d . . . . .
C31 C -0.1910(3) 0.70651(14) 0.3077(3) 0.0188(8) Uani 1 1 d . . . . .
H31 H -0.151934 0.679063 0.348973 0.023 Uiso 1 1 calc R U . . .
C91 C -0.0193(3) 0.55149(14) 0.4546(3) 0.0177(7) Uani 1 1 d . . . . .
H91 H -0.032813 0.586265 0.424706 0.021 Uiso 1 1 calc R U . . .
C1 C 0.0543(3) 0.27090(14) 0.1002(3) 0.0170(7) Uani 1 1 d . . . . .
C2 C -0.1337(3) 0.66126(14) 0.1950(3) 0.0168(7) Uani 1 1 d . . . . .
C3 C 0.1414(3) 0.66625(15) 0.2999(3) 0.0198(8) Uani 1 1 d . . . . .
C4 C 0.0745(3) 0.40508(14) 0.4298(3) 0.0177(8) Uani 1 1 d . . . . .
C5 C -0.0115(3) 0.50494(14) 0.0851(3) 0.0168(7) Uani 1 1 d . . . . .
C6 C -0.2601(3) 0.26608(14) 0.1630(2) 0.0145(7) Uani 1 1 d . . . . .
C7 C 0.2557(3) 0.25917(14) 0.3432(3) 0.0163(7) Uani 1 1 d . . . . .
C8 C 0.1983(3) 0.71200(14) 0.2734(3) 0.0173(8) Uani 1 1 d . . . . .
C9 C -0.1958(3) 0.70593(14) 0.2178(3) 0.0155(7) Uani 1 1 d . . . . .
C10 C 0.3410(3) 0.23816(14) 0.3282(3) 0.0170(7) Uani 1 1 d . . . . .
C11 C -0.0502(3) 0.45747(14) 0.0280(3) 0.0162(7) Uani 1 1 d . . . . .
C12 C 0.1927(3) 0.71295(15) 0.1838(3) 0.0190(8) Uani 1 1 d . . . . .
C14 C -0.0559(3) 0.27179(15) 0.4047(3) 0.0182(8) Uani 1 1 d . . . . .
C15 C -0.1683(3) 0.27476(15) 0.2391(3) 0.0183(8) Uani 1 1 d . . . . .
C16 C 0.1549(3) 0.25626(14) 0.1781(2) 0.0152(7) Uani 1 1 d . . . . .
N2S N -0.1407(3) 0.12310(15) 0.2253(3) 0.0363(9) Uani 1 1 d . . . . .
C18 C -0.2550(3) 0.74663(15) 0.1538(3) 0.0185(8) Uani 1 1 d . . . . .
C19 C 0.1635(3) 0.26768(15) 0.2670(3) 0.0192(8) Uani 1 1 d . . . . .
H19 H 0.105979 0.281389 0.275771 0.023 Uiso 1 1 calc R U . . .
C20 C 0.0173(3) 0.50720(14) 0.4181(2) 0.0153(7) Uani 1 1 d . . . . .
C22 C 0.2570(3) 0.75298(15) 0.3372(3) 0.0188(8) Uani 1 1 d . . . . .
N3S N -0.2671(3) 0.49286(17) 0.3391(3) 0.0406(9) Uani 1 1 d . . . . .
C24 C 0.0362(3) 0.45515(14) 0.4654(3) 0.0166(7) Uani 1 1 d . . . . .
C25 C -0.0979(3) 0.40763(14) 0.0552(3) 0.0186(8) Uani 1 1 d . . . . .
C28 C -0.2848(4) 0.5503(2) 0.3091(4) 0.0488(13) Uani 1 1 d . . . . .
H28A H -0.322509 0.569179 0.339903 0.073 Uiso 1 1 calc R U . . .
H28B H -0.219431 0.568848 0.323470 0.073 Uiso 1 1 calc R U . . .
H28C H -0.324478 0.551347 0.243785 0.073 Uiso 1 1 calc R U . . .
C29 C -0.2180(3) 0.4561(2) 0.3101(3) 0.0343(10) Uani 1 1 d . . . . .
C32 C -0.2238(3) 0.12769(17) 0.1479(3) 0.0300(9) Uani 1 1 d . . . . .
C34 C -0.3114(5) 0.4708(3) 0.4013(4) 0.0557(15) Uani 1 1 d . . . . .
H34A H -0.386599 0.469292 0.371849 0.067 Uiso 1 1 calc R U . . .
H34B H -0.290993 0.493367 0.456863 0.067 Uiso 1 1 calc R U . . .
C37 C -0.3112(4) 0.0949(2) 0.1553(4) 0.0495(13) Uani 1 1 d . . . . .
H37A H -0.368820 0.119575 0.148762 0.059 Uiso 1 1 calc R U . . .
H37B H -0.335331 0.065927 0.108004 0.059 Uiso 1 1 calc R U . . .
C42 C -0.0405(4) 0.1492(2) 0.2431(4) 0.0497(13) Uani 1 1 d . . . . .
H42A H 0.007555 0.139686 0.304143 0.075 Uiso 1 1 calc R U . . .
H42B H -0.014508 0.135521 0.199121 0.075 Uiso 1 1 calc R U . . .
H42C H -0.048550 0.189463 0.237570 0.075 Uiso 1 1 calc R U . . .
C1S C -0.1560(5) 0.0880(3) 0.2939(4) 0.0600(16) Uani 1 1 d . . . . .
H1S1 H -0.144442 0.109455 0.349337 0.072 Uiso 1 1 calc R U . . .
H1S2 H -0.109069 0.055904 0.309746 0.072 Uiso 1 1 calc R U . . .
C2S C -0.2671(6) 0.0688(4) 0.2489(5) 0.094(3) Uani 1 1 d . . . . .
H2S1 H -0.270602 0.027888 0.244243 0.113 Uiso 1 1 calc R U . . .
H2S2 H -0.305781 0.081007 0.284642 0.113 Uiso 1 1 calc R U . . .
C20S C -0.2209(4) 0.3986(2) 0.3520(4) 0.0514(14) Uani 1 1 d . . . . .
H20A H -0.265401 0.372660 0.305536 0.062 Uiso 1 1 calc R U . . .
H20B H -0.151801 0.382462 0.379989 0.062 Uiso 1 1 calc R U . . .
C21S C -0.2635(5) 0.4101(3) 0.4227(5) 0.0674(18) Uani 1 1 d . . . . .
H21A H -0.208868 0.408577 0.484098 0.081 Uiso 1 1 calc R U . . .
H21B H -0.316361 0.382524 0.418688 0.081 Uiso 1 1 calc R U . . .
Zn6 Zn 0.13482(3) 0.73735(2) 0.44984(3) 0.02012(12) Uani 1 1 d . . . . .
C1P C -0.0079(8) 0.8305(4) 0.3331(7) 0.0354(15) Uiso 0.6 1 d . . P A 1
O1N O 0.0481(5) 0.7895(3) 0.3533(5) 0.0404(15) Uani 0.6 1 d . . P A 1
N1N N -0.0535(9) 0.8615(4) 0.2768(8) 0.056(3) Uani 0.6 1 d . . P A 1
C2N C -0.1188(10) 0.9076(5) 0.2875(12) 0.081(4) Uani 0.6 1 d . . P A 1
H2N1 H -0.191833 0.901329 0.249885 0.097 Uiso 0.6 1 calc R U P A 1
H2N2 H -0.098093 0.944098 0.272522 0.097 Uiso 0.6 1 calc R U P A 1
C4N C -0.0315(8) 0.8547(4) 0.4284(7) 0.060(3) Uani 0.6 1 d . . P A 1
H4N1 H -0.067356 0.826315 0.449013 0.072 Uiso 0.6 1 calc R U P A 1
H4N2 H 0.032644 0.864917 0.479196 0.072 Uiso 0.6 1 calc R U P A 1
C3N C -0.0948(7) 0.9025(4) 0.3927(8) 0.118(4) Uani 0.6 1 d . . P A 1
H3N1 H -0.059452 0.936261 0.424695 0.142 Uiso 0.6 1 calc R U P A 1
H3N2 H -0.159096 0.898665 0.401558 0.142 Uiso 0.6 1 calc R U P A 1
C6N C -0.0509(15) 0.8478(5) 0.1884(12) 0.069(4) Uani 0.6 1 d . . P A 1
H6N1 H -0.090511 0.875231 0.143527 0.103 Uiso 0.6 1 calc R U P A 1
H6N2 H 0.019681 0.848120 0.193753 0.103 Uiso 0.6 1 calc R U P A 1
H6N3 H -0.080172 0.810921 0.169484 0.103 Uiso 0.6 1 calc R U P A 1
C1J C -0.0099(12) 0.8332(7) 0.3581(11) 0.0354(15) Uiso 0.4 1 d . . P A 2
C3O C -0.0039(12) 0.8202(7) 0.2368(12) 0.066(3) Uani 0.4 1 d . . P A 2
H3O1 H 0.066751 0.823263 0.240944 0.079 Uiso 0.4 1 calc R U P A 2
H3O2 H -0.030916 0.783132 0.212934 0.079 Uiso 0.4 1 calc R U P A 2
N4O N -0.0729(12) 0.8739(7) 0.3195(14) 0.062(5) Uani 0.4 1 d . . P A 2
C1O C -0.1194(15) 0.8978(8) 0.2277(13) 0.066(3) Uani 0.4 1 d . . P A 2
H1O1 H -0.104016 0.937767 0.228256 0.079 Uiso 0.4 1 calc R U P A 2
H1O2 H -0.194130 0.892550 0.201336 0.079 Uiso 0.4 1 calc R U P A 2
C2O C -0.071(2) 0.8659(10) 0.177(2) 0.066(3) Uani 0.4 1 d . . P A 2
H2O1 H -0.029066 0.891033 0.157299 0.079 Uiso 0.4 1 calc R U P A 2
H2O2 H -0.124066 0.849369 0.122607 0.079 Uiso 0.4 1 calc R U P A 2
C3K C -0.0948(7) 0.9025(4) 0.3927(8) 0.118(4) Uani 0.4 1 d . . P A 2
H3K1 H -0.141916 0.933325 0.366598 0.177 Uiso 0.4 1 calc R U P A 2
H3K2 H -0.125640 0.876111 0.420520 0.177 Uiso 0.4 1 calc R U P A 2
H3K3 H -0.031264 0.916719 0.438581 0.177 Uiso 0.4 1 calc R U P A 2
O1O O 0.0396(8) 0.8064(5) 0.4002(9) 0.057(3) Uani 0.4 1 d . . P A 2
C36 C 1.0581(9) 0.1047(5) 0.0753(9) 0.082(3) Uiso 0.7 1 d . . P B 1
H36A H 1.105289 0.091870 0.134838 0.123 Uiso 0.7 1 calc R U P B 1
H36B H 1.041609 0.143736 0.079012 0.123 Uiso 0.7 1 calc R U P B 1
H36C H 1.089887 0.100533 0.031975 0.123 Uiso 0.7 1 calc R U P B 1
N1S N 0.9623(5) 0.0708(3) 0.0449(5) 0.0490(16) Uani 0.7 1 d . . P B 1
C11S C 0.8347(7) 0.0063(4) 0.0432(6) 0.058(2) Uani 0.7 1 d . . P B 1
H11A H 0.790852 0.009552 0.077395 0.070 Uiso 0.7 1 calc R U P B 1
H11B H 0.839345 -0.033207 0.029106 0.070 Uiso 0.7 1 calc R U P B 1
C12S C 0.7892(9) 0.0416(5) -0.0468(7) 0.076(4) Uani 0.7 1 d . . P B 1
H12A H 0.767503 0.017287 -0.100513 0.092 Uiso 0.7 1 calc R U P B 1
H12B H 0.730155 0.063774 -0.048862 0.092 Uiso 0.7 1 calc R U P B 1
O1M O 1.0015(14) 0.0170(7) 0.1672(10) 0.099(5) Uani 0.7 1 d . . P B 1
C43 C 0.9394(8) 0.0295(4) 0.0976(8) 0.050(3) Uani 0.7 1 d . . P B 1
C3Y C 0.8775(11) 0.0795(7) -0.0427(8) 0.070(3) Uani 0.7 1 d . . P B 1
H3Y1 H 0.898939 0.070203 -0.092283 0.083 Uiso 0.7 1 calc R U P B 1
H3Y2 H 0.855719 0.118685 -0.049174 0.083 Uiso 0.7 1 calc R U P B 1
N7S N 0.898(2) 0.0511(10) 0.0199(17) 0.087(6) Uiso 0.3 1 d D . P C 2
C6L C 1.051(2) 0.0851(14) 0.089(2) 0.110(8) Uiso 0.3 1 d D . P C 2
H6L1 H 1.083617 0.105188 0.146511 0.131 Uiso 0.3 1 calc R U P C 2
H6L2 H 1.105602 0.065427 0.076729 0.131 Uiso 0.3 1 calc R U P C 2
C7L C 0.810(3) 0.0249(14) -0.014(3) 0.087(6) Uiso 0.3 1 d D . P C 2
H7L1 H 0.821780 -0.015172 -0.008657 0.131 Uiso 0.3 1 calc R U P C 2
H7L2 H 0.773999 0.034827 -0.077590 0.131 Uiso 0.3 1 calc R U P C 2
H7L3 H 0.768601 0.035522 0.019501 0.131 Uiso 0.3 1 calc R U P C 2
C11L C 1.001(2) 0.1239(13) 0.0167(19) 0.110(8) Uiso 0.3 1 d D . P C 2
H11C H 1.042851 0.131399 -0.018062 0.131 Uiso 0.3 1 calc R U P C 2
H11D H 0.988053 0.159245 0.041423 0.131 Uiso 0.3 1 calc R U P C 2
O1T O 0.993(3) 0.0136(14) 0.183(2) 0.055(5) Uiso 0.3 1 d D . P C 2
C43K C 0.969(2) 0.0404(14) 0.096(3) 0.055(5) Uiso 0.3 1 d D . P C 2
C3X C 0.899(3) 0.0960(17) -0.044(3) 0.095(16) Uiso 0.3 1 d D . P C 2
H3X1 H 0.839969 0.121457 -0.059077 0.115 Uiso 0.3 1 calc R U P C 2
H3X2 H 0.900581 0.080891 -0.100612 0.115 Uiso 0.3 1 calc R U P C 2
H15 H -0.105800 0.290000 0.225600 0.050 Uiso 1 1 d . U . . .
H92 H 0.066000 0.584394 0.094100 0.050 Uiso 1 1 d . U . . .
H12 H 0.148705 0.681911 0.143909 0.024(11) Uiso 1 1 d . . . . .

loop_
_atom_site_aniso_label
_atom_site_aniso_U_11
_atom_site_aniso_U_22
_atom_site_aniso_U_33
_atom_site_aniso_U_23
_atom_site_aniso_U_13
_atom_site_aniso_U_12
Zn1 0.0218(2) 0.01060(19) 0.0148(3) 0.00016(14) 0.01209(17) -0.00020(14)
Zn2 0.0156(2) 0.0170(2) 0.0114(2) 0.00015(14) 0.00714(17) -0.00404(14)
Zn3 0.0158(2) 0.0168(2) 0.0107(2) 0.00019(14) 0.00635(17) 0.00391(14)
Zn4 0.0217(2) 0.0227(2) 0.0138(3) -0.00362(16) 0.01169(18) -0.00646(16)
Zn5 0.0299(2) 0.0154(2) 0.0138(3) 0.00004(15) 0.01229(18) -0.00144(16)
O2 0.0303(14) 0.0194(13) 0.0141(15) -0.0025(10) 0.0100(11) -0.0081(10)
O3 0.0274(14) 0.0208(13) 0.0191(16) 0.0008(10) 0.0083(11) 0.0080(11)
O4 0.0322(14) 0.0142(12) 0.0130(15) 0.0006(9) 0.0140(11) 0.0006(10)
O5 0.0341(15) 0.0158(12) 0.0190(16) 0.0056(10) 0.0173(12) 0.0092(10)
O6 0.0294(14) 0.0176(12) 0.0215(16) -0.0069(10) 0.0152(12) -0.0094(10)
O7 0.0158(13) 0.0374(15) 0.0173(16) -0.0047(11) 0.0098(11) -0.0034(11)
O8 0.0186(12) 0.0255(13) 0.0104(15) -0.0004(10) 0.0084(10) -0.0071(10)
O9 0.0151(12) 0.0333(14) 0.0177(15) 0.0040(11) 0.0113(11) 0.0018(10)
O10 0.0185(13) 0.0419(16) 0.0144(16) -0.0067(11) 0.0098(11) -0.0067(11)
O11 0.0209(13) 0.0362(15) 0.0098(15) 0.0011(11) 0.0086(10) 0.0089(11)
O12 0.0375(15) 0.0155(12) 0.0145(15) -0.0028(10) 0.0174(12) -0.0053(10)
O13 0.0327(15) 0.0291(14) 0.0106(16) 0.0059(10) 0.0141(12) 0.0148(11)
O14 0.0327(15) 0.0344(15) 0.0108(16) -0.0084(11) 0.0144(12) -0.0188(12)
O15 0.0462(17) 0.0193(13) 0.0155(17) -0.0001(10) 0.0167(12) -0.0093(12)
O16 0.0203(13) 0.0456(16) 0.0137(16) -0.0105(12) 0.0103(11) -0.0112(12)
O17 0.0502(18) 0.0352(16) 0.0251(18) -0.0123(12) 0.0298(15) -0.0255(14)
O18 0.0420(16) 0.0192(13) 0.0149(17) 0.0013(10) 0.0143(12) 0.0081(11)
O19 0.0332(15) 0.0299(14) 0.0227(17) 0.0090(11) 0.0209(13) 0.0164(12)
O20 0.0414(18) 0.0350(16) 0.0292(19) 0.0047(13) 0.0164(14) 0.0084(13)
O21 0.0323(16) 0.057(2) 0.031(2) -0.0008(15) 0.0183(14) 0.0041(14)
C92 0.0249(19) 0.0151(16) 0.012(2) -0.0008(13) 0.0100(15) -0.0010(14)
C31 0.0235(19) 0.0200(18) 0.016(2) 0.0067(14) 0.0114(16) 0.0095(14)
C91 0.0254(19) 0.0131(16) 0.017(2) 0.0026(13) 0.0113(15) 0.0028(14)
C1 0.0196(18) 0.0196(17) 0.014(2) -0.0038(14) 0.0093(15) 0.0014(14)
C2 0.0174(17) 0.0176(17) 0.018(2) 0.0010(14) 0.0095(15) 0.0031(13)
C3 0.0239(19) 0.0197(18) 0.018(2) -0.0004(14) 0.0113(16) -0.0066(14)
C4 0.0245(19) 0.0144(16) 0.018(2) -0.0011(14) 0.0125(16) -0.0009(14)
C5 0.0250(19) 0.0176(17) 0.011(2) -0.0032(13) 0.0113(15) -0.0013(14)
C6 0.0193(17) 0.0186(17) 0.009(2) 0.0010(13) 0.0087(14) 0.0004(13)
C7 0.0226(18) 0.0211(17) 0.011(2) 0.0000(13) 0.0131(15) 0.0019(14)
C8 0.0217(18) 0.0179(17) 0.015(2) -0.0036(13) 0.0102(15) -0.0060(14)
C9 0.0212(18) 0.0156(17) 0.013(2) 0.0018(13) 0.0104(15) 0.0045(13)
C10 0.0156(17) 0.0227(18) 0.015(2) 0.0018(14) 0.0083(15) 0.0021(13)
C11 0.0248(19) 0.0124(16) 0.016(2) 0.0025(13) 0.0121(15) -0.0004(13)
C12 0.0273(19) 0.0196(17) 0.015(2) -0.0063(14) 0.0133(16) -0.0088(14)
C14 0.0193(18) 0.0206(17) 0.016(2) -0.0004(14) 0.0083(15) -0.0040(14)
C15 0.0200(18) 0.0228(18) 0.016(2) -0.0016(14) 0.0112(15) -0.0041(14)
C16 0.0136(16) 0.0214(17) 0.013(2) 0.0023(13) 0.0080(14) 0.0019(13)
N2S 0.037(2) 0.037(2) 0.034(2) 0.0041(16) 0.0128(17) 0.0010(16)
C18 0.0231(19) 0.0213(18) 0.014(2) 0.0027(14) 0.0102(15) 0.0041(14)
C19 0.0152(17) 0.0282(19) 0.017(2) 0.0019(15) 0.0090(15) 0.0051(14)
C20 0.0231(18) 0.0157(16) 0.008(2) 0.0017(13) 0.0073(14) -0.0002(13)
C22 0.0207(18) 0.0234(18) 0.015(2) -0.0030(14) 0.0100(15) -0.0052(14)
N3S 0.032(2) 0.052(2) 0.043(3) -0.0059(19) 0.0198(18) -0.0036(17)
C24 0.0214(18) 0.0115(16) 0.018(2) 0.0002(13) 0.0094(15) 0.0016(13)
C25 0.0234(19) 0.0165(17) 0.020(2) 0.0000(14) 0.0127(16) -0.0027(14)
C28 0.040(3) 0.040(3) 0.059(4) -0.001(2) 0.012(2) 0.003(2)
C29 0.024(2) 0.049(3) 0.029(3) -0.0055(19) 0.0102(19) -0.0036(19)
C32 0.034(2) 0.026(2) 0.033(3) -0.0021(18) 0.0156(19) 0.0038(17)
C34 0.054(3) 0.079(4) 0.050(4) -0.003(3) 0.037(3) -0.005(3)
C37 0.045(3) 0.034(2) 0.073(4) 0.007(2) 0.028(3) -0.001(2)
C42 0.034(3) 0.041(3) 0.063(4) -0.009(2) 0.008(2) -0.001(2)
C1S 0.072(4) 0.060(4) 0.050(4) 0.028(3) 0.026(3) 0.012(3)
C2S 0.069(5) 0.119(6) 0.096(6) 0.054(5) 0.035(4) -0.015(4)
C20S 0.049(3) 0.041(3) 0.062(4) 0.000(2) 0.020(3) -0.002(2)
C21S 0.063(4) 0.080(4) 0.065(5) 0.019(3) 0.031(3) -0.011(3)
Zn6 0.0230(2) 0.0281(2) 0.0121(3) -0.00396(16) 0.01001(18) -0.00908(17)
O1N 0.047(4) 0.045(4) 0.028(4) 0.004(3) 0.015(3) 0.008(3)
N1N 0.047(6) 0.050(6) 0.061(9) 0.027(5) 0.012(5) -0.001(4)
C2N 0.054(7) 0.043(6) 0.140(14) 0.031(8) 0.032(8) 0.012(5)
C4N 0.064(6) 0.061(6) 0.062(7) -0.004(5) 0.034(5) 0.002(5)
C3N 0.099(7) 0.112(7) 0.146(10) -0.040(7) 0.052(6) 0.028(6)
C6N 0.091(12) 0.059(10) 0.058(9) 0.018(7) 0.032(8) -0.016(8)
C3O 0.062(7) 0.048(7) 0.079(9) 0.027(6) 0.020(6) 0.001(5)
N4O 0.035(8) 0.047(9) 0.090(16) 0.014(9) 0.011(8) -0.002(6)
C1O 0.062(7) 0.048(7) 0.079(9) 0.027(6) 0.020(6) 0.001(5)
C2O 0.062(7) 0.048(7) 0.079(9) 0.027(6) 0.020(6) 0.001(5)
C3K 0.099(7) 0.112(7) 0.146(10) -0.040(7) 0.052(6) 0.028(6)
O1O 0.045(6) 0.047(6) 0.061(9) 0.015(6) 0.003(6) 0.003(5)
N1S 0.041(4) 0.053(4) 0.047(5) -0.013(3) 0.011(3) 0.006(3)
C11S 0.069(6) 0.050(5) 0.049(6) -0.006(4) 0.017(4) 0.007(4)
C12S 0.079(7) 0.066(6) 0.042(7) -0.013(4) -0.021(5) 0.015(5)
O1M 0.128(9) 0.098(7) 0.060(8) 0.033(5) 0.025(6) 0.052(6)
C43 0.045(6) 0.048(6) 0.044(6) -0.011(4) 0.004(5) 0.020(4)
C3Y 0.087(9) 0.081(9) 0.037(7) 0.005(5) 0.021(5) 0.033(7)

loop_
_atom_type_symbol
_atom_type_description
_atom_type_scat_dispersion_real
_atom_type_scat_dispersion_imag
_atom_type_scat_source
C C 0.0033 0.0016 'International Tables Vol C Tables 4.2.6.8 and 6.1.1.4'
H H 0.0000 0.0000 'International Tables Vol C Tables 4.2.6.8 and 6.1.1.4'
O O 0.0106 0.0060 'International Tables Vol C Tables 4.2.6.8 and 6.1.1.4'
Zn Zn 0.2839 1.4301 'International Tables Vol C Tables 4.2.6.8 and 6.1.1.4'
N N 0.0061 0.0033 'International Tables Vol C Tables 4.2.6.8 and 6.1.1.4'

loop_
_geom_angle_atom_site_label_1
_geom_angle_atom_site_label_2
_geom_angle_atom_site_label_3
_geom_angle
_geom_angle_site_symmetry_1
_geom_angle_site_symmetry_3
O6 Zn1 O5 110.96(11) . .
O6 Zn1 O4 122.01(12) . .
O5 Zn1 O4 109.76(11) . .
O6 Zn1 O12 113.09(11) . .
O5 Zn1 O12 116.87(12) . .
O4 Zn1 O12 81.68(11) . .
O6 Zn1 Zn5 138.23(8) . .
O5 Zn1 Zn5 110.65(8) . .
O4 Zn1 Zn5 43.05(8) . .
O12 Zn1 Zn5 41.02(7) . .
O9 Zn2 O2 113.45(11) . .
O9 Zn2 O8 110.80(11) . .
O2 Zn2 O8 121.82(11) . .
O9 Zn2 O13 113.96(12) . 2_445
O2 Zn2 O13 111.04(11) . 2_445
O8 Zn2 O13 82.04(11) . 2_445
O9 Zn2 Zn4 110.91(8) . .
O2 Zn2 Zn4 135.07(8) . .
O8 Zn2 Zn4 42.89(7) . .
O13 Zn2 Zn4 40.92(7) 2_445 .
O3 Zn3 O14 113.76(11) . 2_546
O3 Zn3 O7 109.78(11) . .
O14 Zn3 O7 119.05(13) 2_546 .
O3 Zn3 O11 119.47(11) . .
O14 Zn3 O11 82.06(11) 2_546 .
O7 Zn3 O11 110.72(11) . .
O3 Zn3 Zn6 121.16(8) . 2_546
O14 Zn3 Zn6 41.06(8) 2_546 2_546
O7 Zn3 Zn6 129.02(8) . 2_546
O11 Zn3 Zn6 41.54(8) . 2_546
O19 Zn4 O10 98.90(11) 2_445 .
O19 Zn4 O13 88.66(10) 2_445 2_445
O10 Zn4 O13 147.34(12) . 2_445
O19 Zn4 O20 105.04(13) 2_445 .
O10 Zn4 O20 106.19(12) . .
O13 Zn4 O20 102.32(12) 2_445 .
O19 Zn4 O8 160.32(11) 2_445 .
O10 Zn4 O8 85.69(10) . .
O13 Zn4 O8 77.74(10) 2_445 .
O20 Zn4 O8 91.84(12) . .
O19 Zn4 Zn2 128.34(8) 2_445 .
O10 Zn4 Zn2 123.95(8) . .
O13 Zn4 Zn2 39.69(7) 2_445 .
O20 Zn4 Zn2 90.43(10) . .
O8 Zn4 Zn2 39.68(7) . .
O15 Zn5 O18 98.70(12) . .
O15 Zn5 O21 102.09(13) . .
O18 Zn5 O21 110.70(13) . .
O15 Zn5 O12 88.39(10) . .
O18 Zn5 O12 139.96(12) . .
O21 Zn5 O12 106.09(13) . .
O15 Zn5 O4 161.64(10) . .
O18 Zn5 O4 85.67(11) . .
O21 Zn5 O4 92.87(12) . .
O12 Zn5 O4 77.16(11) . .
O15 Zn5 Zn1 128.03(7) . .
O18 Zn5 Zn1 122.50(8) . .
O21 Zn5 Zn1 92.11(10) . .
O12 Zn5 Zn1 39.78(7) . .
O4 Zn5 Zn1 39.58(7) . .
C25 O2 Zn2 113.2(2) . .
C4 O3 Zn3 121.9(2) . .
C20 O4 Zn1 132.6(2) . .
C20 O4 Zn5 111.3(2) . .
Zn1 O4 Zn5 97.36(11) . .
C2 O5 Zn1 118.6(2) . .
C3 O6 Zn1 116.3(2) . .
C14 O7 Zn3 118.0(2) . .
C6 O8 Zn2 128.6(2) . .
C6 O8 Zn4 112.6(2) . .
Zn2 O8 Zn4 97.43(11) . .
C1 O9 Zn2 122.3(2) . .
C1 O10 Zn4 125.0(2) 4_565 .
C7 O11 Zn3 127.6(2) . .
C7 O11 Zn6 126.7(2) . 2_546
Zn3 O11 Zn6 99.35(11) . 2_546
C5 O12 Zn1 131.6(2) . .
C5 O12 Zn5 127.8(2) . .
Zn1 O12 Zn5 99.20(11) . .
C18 O13 Zn2 130.5(2) . 2_455
C18 O13 Zn4 129.0(2) . 2_455
Zn2 O13 Zn4 99.39(11) 2_455 2_455
C22 O14 Zn3 133.5(2) . 2_556
C22 O14 Zn6 119.9(2) . .
Zn3 O14 Zn6 100.58(12) 2_556 .
C25 O15 Zn5 130.1(2) . .
C14 O16 Zn6 126.5(2) . 3_566
C3 O17 Zn6 126.9(2) . .
C4 O18 Zn5 123.8(2) . .
C2 O19 Zn4 129.5(2) . 2_455
C32 O20 Zn4 135.0(3) . .
C29 O21 Zn5 135.6(3) . .
C5 C92 C11 121.8(3) . 3_565
C22 C31 C9 121.9(3) 4_575 .
C24 C91 C20 121.3(3) 3_566 .
O10 C1 O9 122.3(3) 4_665 .
O10 C1 C16 122.0(3) 4_665 .
O9 C1 C16 115.7(3) . .
O19 C2 O5 121.2(3) . .
O19 C2 C9 123.1(3) . .
O5 C2 C9 115.7(3) . .
O17 C3 O6 120.9(3) . .
O17 C3 C8 123.2(3) . .
O6 C3 C8 115.9(3) . .
O3 C4 O18 122.8(3) . .
O3 C4 C24 115.5(3) . .
O18 C4 C24 121.6(3) . .
O12 C5 C92 119.9(3) . .
O12 C5 C11 122.1(3) . .
C92 C5 C11 118.0(3) . .
O8 C6 C15 121.8(3) . .
O8 C6 C16 120.4(3) . 4_565
C15 C6 C16 117.8(3) . 4_565
O11 C7 C19 121.2(3) . .
O11 C7 C10 120.8(3) . .
C19 C7 C10 117.9(3) . .
C12 C8 C22 120.1(3) . .
C12 C8 C3 118.4(3) . .
C22 C8 C3 121.5(3) . .
C31 C9 C18 120.1(3) . .
C31 C9 C2 116.9(3) . .
C18 C9 C2 122.9(3) . .
C15 C10 C7 120.3(3) 4_665 .
C15 C10 C14 117.2(3) 4_665 4_665
C7 C10 C14 122.5(3) . 4_665
C92 C11 C5 120.2(3) 3_565 .
C92 C11 C25 116.6(3) 3_565 .
C5 C11 C25 123.1(3) . .
C8 C12 C18 122.2(3) . 4_675
O7 C14 O16 122.0(3) . .
O7 C14 C10 115.6(3) . 4_565
O16 C14 C10 122.4(3) . 4_565
C6 C15 C10 121.8(3) . 4_565
C19 C16 C6 120.3(3) . 4_665
C19 C16 C1 117.5(3) . .
C6 C16 C1 122.1(3) 4_665 .
C32 N2S C1S 113.8(4) . .
C32 N2S C42 125.0(4) . .
C1S N2S C42 121.1(4) . .
O13 C18 C12 120.0(3) . 4_575
O13 C18 C9 122.4(3) . .
C12 C18 C9 117.7(3) 4_575 .
C7 C19 C16 121.8(3) . .
O4 C20 C91 122.5(3) . .
O4 C20 C24 120.1(3) . .
C91 C20 C24 117.4(3) . .
O14 C22 C31 120.7(3) . 4_675
O14 C22 C8 121.3(3) . .
C31 C22 C8 118.0(4) 4_675 .
C29 N3S C28 124.4(4) . .
C29 N3S C34 115.3(4) . .
C28 N3S C34 120.2(4) . .
C91 C24 C20 121.3(3) 3_566 .
C91 C24 C4 118.1(3) 3_566 .
C20 C24 C4 120.6(3) . .
O15 C25 O2 120.8(3) . .
O15 C25 C11 122.3(3) . .
O2 C25 C11 116.8(3) . .
O21 C29 N3S 125.7(5) . .
O21 C29 C20S 124.6(4) . .
N3S C29 C20S 109.5(4) . .
O20 C32 N2S 123.9(4) . .
O20 C32 C37 126.5(4) . .
N2S C32 C37 109.6(4) . .
N3S C34 C21S 102.4(4) . .
C2S C37 C32 105.2(5) . .
N2S C1S C2S 104.6(5) . .
C37 C2S C1S 106.7(5) . .
C21S C20S C29 104.6(4) . .
C20S C21S C34 105.7(4) . .
O1N Zn6 O16 105.5(2) . 3_566
O1N Zn6 O17 94.9(2) . .
O16 Zn6 O17 98.74(11) 3_566 .
O1N Zn6 O14 93.1(2) . .
O16 Zn6 O14 160.19(12) 3_566 .
O17 Zn6 O14 85.96(11) . .
O1N Zn6 O11 117.2(2) . 2_556
O16 Zn6 O11 88.42(11) 3_566 2_556
O17 Zn6 O11 144.00(13) . 2_556
O14 Zn6 O11 76.96(11) . 2_556
O16 Zn6 O1O 89.3(4) 3_566 .
O17 Zn6 O1O 117.2(4) . .
O14 Zn6 O1O 105.8(3) . .
O11 Zn6 O1O 98.0(3) 2_556 .
O1N Zn6 Zn3 104.48(19) . 2_556
O16 Zn6 Zn3 127.28(8) 3_566 2_556
O17 Zn6 Zn3 120.62(9) . 2_556
O14 Zn6 Zn3 38.36(7) . 2_556
O11 Zn6 Zn3 39.10(7) 2_556 2_556
N1N C1P O1N 146.2(12) . .
N1N C1P C4N 102.8(9) . .
O1N C1P C4N 111.0(8) . .
C1P O1N Zn6 147.8(7) . .
C1P N1N C6N 112.9(12) . .
C1P N1N C2N 124.7(14) . .
C6N N1N C2N 122.0(12) . .
N1N C2N C3N 100.6(10) . .
C3N C4N C1P 102.8(8) . .
C4N C3N C2N 108.8(8) . .
O1O C1J N4O 167(2) . .
O1O C1J C3O 105.5(15) . .
N4O C1J C3O 86.7(13) . .
C2O C3O C1J 104(2) . .
C1J N4O C1O 136(2) . .
C1J N4O C3K 106.8(16) . .
C1O N4O C3K 117.1(16) . .
N4O C1O C2O 103.2(17) . .
C1O C2O C3O 110(2) . .
C1J O1O Zn6 161.8(15) . .
C43 N1S C3Y 112.0(10) . .
C43 N1S C36 125.5(8) . .
C3Y N1S C36 122.4(10) . .
C43 C11S C12S 106.6(8) . .
C3Y C12S C11S 104.4(7) . .
O1M C43 N1S 119.2(13) . .
O1M C43 C11S 131.8(14) . .
N1S C43 C11S 108.8(9) . .
N1S C3Y C12S 107.9(10) . .
C43K N7S C7L 125(3) . .
C43K N7S C3X 126(3) . .
C7L N7S C3X 109(2) . .
C11L C6L C43K 110(3) . .
C6L C11L C3X 106(3) . .
N7S C43K O1T 144(3) . .
N7S C43K C6L 97(3) . .
O1T C43K C6L 117(3) . .
N7S C3X C11L 98(3) . .

loop_
_geom_bond_atom_site_label_1
_geom_bond_atom_site_label_2
_geom_bond_distance
_geom_bond_site_symmetry_2
Zn1 O6 1.937(2) .
Zn1 O5 1.940(2) .
Zn1 O4 1.953(2) .
Zn1 O12 1.970(2) .
Zn1 Zn5 3.0394(8) .
Zn2 O9 1.942(3) .
Zn2 O2 1.943(2) .
Zn2 O8 1.956(2) .
Zn2 O13 1.966(3) 2_445
Zn2 Zn4 3.0368(10) .
Zn3 O3 1.924(3) .
Zn3 O14 1.927(3) 2_546
Zn3 O7 1.929(3) .
Zn3 O11 1.951(3) .
Zn3 Zn6 3.0524(15) 2_546
Zn4 O19 1.984(3) 2_445
Zn4 O10 2.001(3) .
Zn4 O13 2.016(3) 2_445
Zn4 O20 2.026(3) .
Zn4 O8 2.084(3) .
Zn5 O15 1.988(3) .
Zn5 O18 2.010(3) .
Zn5 O21 2.013(3) .
Zn5 O12 2.021(2) .
Zn5 O4 2.092(3) .
O2 C25 1.266(4) .
O3 C4 1.257(4) .
O4 C20 1.342(4) .
O5 C2 1.264(4) .
O6 C3 1.271(4) .
O7 C14 1.262(4) .
O8 C6 1.345(4) .
O9 C1 1.263(4) .
O10 C1 1.257(4) 4_565
O11 C7 1.352(4) .
O11 Zn6 2.052(3) 2_546
O12 C5 1.341(4) .
O13 C18 1.337(5) .
O14 C22 1.340(5) .
O14 Zn6 2.040(3) .
O15 C25 1.261(5) .
O16 C14 1.269(5) .
O16 Zn6 1.992(3) 3_566
O17 C3 1.262(5) .
O17 Zn6 2.003(3) .
O18 C4 1.267(5) .
O19 C2 1.259(4) .
O20 C32 1.251(5) .
O21 C29 1.248(5) .
C92 C5 1.395(5) .
C92 C11 1.401(5) 3_565
C31 C22 1.393(5) 4_575
C31 C9 1.397(5) .
C91 C24 1.386(5) 3_566
C91 C20 1.390(5) .
C1 C16 1.500(5) .
C2 C9 1.502(5) .
C3 C8 1.500(5) .
C4 C24 1.500(5) .
C5 C11 1.408(5) .
C6 C15 1.386(5) .
C6 C16 1.409(5) 4_565
C7 C19 1.388(5) .
C7 C10 1.401(5) .
C8 C12 1.388(5) .
C8 C22 1.406(5) .
C9 C18 1.404(5) .
C10 C15 1.396(5) 4_665
C10 C14 1.490(5) 4_665
C11 C25 1.501(5) .
C12 C18 1.398(5) 4_675
C16 C19 1.390(5) .
N2S C32 1.318(6) .
N2S C1S 1.448(6) .
N2S C42 1.457(6) .
C20 C24 1.411(5) .
N3S C29 1.302(6) .
N3S C28 1.427(6) .
N3S C34 1.454(6) .
C29 C20S 1.521(7) .
C32 C37 1.494(6) .
C34 C21S 1.564(9) .
C37 C2S 1.493(8) .
C1S C2S 1.505(9) .
C20S C21S 1.489(8) .
Zn6 O1N 1.965(7) .
Zn6 O1O 2.060(11) .
C1P N1N 1.135(14) .
C1P O1N 1.209(13) .
C1P C4N 1.762(13) .
N1N C6N 1.45(2) .
N1N C2N 1.477(16) .
C2N C3N 1.566(18) .
C4N C3N 1.410(13) .
C1J O1O 0.979(19) .
C1J N4O 1.29(2) .
C1J C3O 1.98(2) .
C3O C2O 1.50(2) .
N4O C1O 1.45(3) .
N4O C3K 1.48(2) .
C1O C2O 1.45(4) .
C36 N1S 1.472(13) .
N1S C43 1.402(14) .
N1S C3Y 1.438(12) .
C11S C43 1.482(13) .
C11S C12S 1.552(12) .
C12S C3Y 1.51(2) .
O1M C43 1.140(18) .
N7S C43K 1.25(4) .
N7S C7L 1.29(3) .
N7S C3X 1.472(19) .
C6L C11L 1.414(14) .
C6L C43K 1.598(13) .
C11L C3X 1.52(2) .
O1T C43K 1.44(4) .
